data_2000188
loop_
_publ_author_name
'Wang, J.-C.'
'Sun, C.-H.'
'Chow, T. J.'
'Liu, L.-K.'

_publ_section_title
;Structure of dicarbonylbis(\h^2^-dimethyl
 7-acetyl-7-azabicyclo[2.2.1]hept-2-ene-2,3-dicarboxylate-\k<i>N</i>)molybdenum(0)
;
_journal_issue 11
_journal_name_full 'Acta Crystallographica Section C'
_journal_page_first 2459
_journal_page_last 2461
_journal_paper_doi 10.1107/S0108270191007217
_journal_volume 47
_journal_year 1991
_chemical_formula_sum 'C26 H34 Mo N2 O12'
_symmetry_cell_setting monoclinic
_symmetry_space_group_name_H-M 'C 1 2/c 1'
_cell_angle_alpha 90
_cell_angle_beta 99.742(6)
_cell_angle_gamma 90
_cell_formula_units_Z 16
_cell_length_a 61.350(4)
_cell_length_b 10.4370(4)
_cell_length_c 17.7387(14)
_cell_volume 11194.5(12)
_diffrn_radiation_type Cu
_diffrn_radiation_wavelength 1.54056
_exptl_absorpt_coefficient_mu 4.47
_exptl_crystal_density_diffrn 1.57
_exptl_crystal_F_000 5472
_cod_data_source_file cr0302.cif
_cod_data_source_block cr0302a
_cod_original_cell_volume 11194.5(18)
_cod_original_sg_symbol_H-M C2/c
_cod_original_formula_sum 'C26 H34 N2 O12 Mo'
_cod_database_code 2000188

loop_
_atom_site_label
_atom_site_fract_x
_atom_site_fract_y
_atom_site_fract_z
_atom_site_U_iso_or_equiv
Mo1 .437810(10) .31091(5) .98937(3) 2.499(9)
Mo2 .187640(10) .32159(5) .22485(3) 2.690(10)
O01 .41068(9) .4057(5) .8356(3) 5.80(10)
O02 .47567(7) .3171(5) .8929(3) 5.50(10)
O51 .41270(10) .6340(6) .1068(3) 8.9(2)
O52 .40161(7) .5719(4) .9889(2) 4.00(10)
O61 .43937(7) .6498(5) .9256(3) 4.70(10)
O62 .47569(7) .6164(5) .9480(3) 5.40(10)
O71 .46332(7) .2049(5) .2074(2) 4.40(10)
O121 .46752(8) .0034(6) .9546(3) 6.20(10)
O122 .46177(7) .9623(5) .0724(3) 5.00(10)
O131 .43855(8) .1137(6) .8259(3) 5.80(10)
O132 .40423(8) .0457(6) .8190(3) 6.70(10)
O141 .40017(7) .2497(5) .1543(2) 5.10(10)
N1 .46076(7) .3440(5) .1069(3) 2.90(10)
N2 .40905(7) .2080(5) .0375(3) 3.00(10)
C01 .42010(10) .3715(6) .8935(3) 3.40(10)
C02 .46220(10) .3138(6) .9302(3) 3.40(10)
C1 .47397(9) .4523(6) .0784(3) 3.30(10)
C2 .47730(10) .5416(7) .1480(4) 3.90(10)
C3 .45980(10) .5289(7) .1836(4) 4.1(2)
C4 .44449(9) .4285(6) .1380(3) 3.20(10)
C5 .43489(9) .4841(6) .0575(3) 2.80(10)
C51 .41550(10) .5725(6) .0536(3) 3.60(10)
C52 .38280(10) .6597(7) .9795(5) 5.2(2)
C6 .45374(9) .5006(6) .0201(3) 2.80(10)
C61 .45758(9) .5942(6) .9624(3) 3.40(10)
C62 .44150(10) .7324(8) .8610(4) 6.1(2)
C7 .47220(10) .2483(6) .1564(3) 3.50(10)
C71 .49420(10) .2069(7) .1401(4) 4.4(2)
C8 .39890(10) .1461(6) .9624(3) 3.30(10)
C9 .39240(10) .0147(7) .9882(4) 4.1(2)
C10 .40700(10) .9835(7) .0513(4) 4.3(2)
C11 .42350(9) .0942(6) .0672(3) 3.20(10)
C12 .43732(9) .1013(6) .0017(3) 3.00(10)
C121 .45680(10) .0194(6) .0041(4) 3.80(10)
C122 .48180(10) .8800(8) .0835(5) 6.5(2)
C13 .42170(10) .1355(6) .9340(3) 3.20(10)
C131 .42070(10) .0921(6) .8549(4) 4.1(2)
C132 .4391(2) .0700(10) .7480(4) 7.3(2)
C14 .39504(9) .2591(6) .0863(4) 3.70(10)
C141 .37470(10) .3324(7) .0474(4) 4.5(2)
O03 .15591(7) .3699(5) .0718(3) 4.90(10)
O04 .22362(7) .4011(6) .1283(3) 6.40(10)
O191 .14887(9) .0718(6) .1397(3) 7.60(10)
O192 .15449(7) .9781(5) .2530(3) 4.90(10)
O201 .21796(8) .0519(7) .0923(3) 9.5(2)
O202 .18409(8) .1120(6) .0566(3) 6.70(10)
O211 .21757(8) .2101(6) .4381(3) 5.70(10)
O261 .18938(7) .6515(5) .1518(3) 5.90(10)
O262 .15308(8) .6585(6) .1471(3) 7.0(2)
O271 .22453(8) .6003(6) .2825(3) 6.40(10)
O272 .21401(8) .5926(6) .3963(3) 6.80(10)
O281 .15581(7) .2246(5) .4005(3) 5.20(10)
N3 .21129(8) .1868(5) .3089(3) 3.50(10)
N4 .16240(7) .3615(5) .3072(3) 3.10(10)
C03 .16715(9) .3500(6) .1292(3) 3.30(10)
C04 .21080(10) .3724(7) .1650(4) 3.90(10)
C15 .22160(10) .1231(7) .2462(3) 4.0(2)
C16 .22310(10) .9838(8) .2734(4) 4.9(2)
C17 .20610(10) .9615(7) .3116(4) 4.8(2)
C18 .19350(10) .0881(6) .3116(3) 3.50(10)
C19 .18219(9) .1141(6) .2285(3) 3.00(10)
C191 .16050(10) .0536(7) .1999(4) 4.1(2)
C192 .13320(10) .9126(8) .2350(4) 5.5(2)
C20 .19999(9) .1357(6) .1858(3) 3.30(10)
C201 .20140(10) .0973(7) .1071(4) 4.1(2)
C202 .18460(10) .0685(9) .9798(4) 6.8(2)
C21 .22550(10) .2202(8) .3801(4) 4.5(2)
C211 .24800(10) .2680(10) .3749(4) 6.3(2)
C22 .32090(10) .0606(7) .6374(3) 3.70(10)
C23 .16390(10) .5442(7) .3865(4) 4.6(2)
C24 .14770(10) .5663(7) .3261(4) 4.7(2)
C25 .15165(9) .4768(6) .2618(3) 3.50(10)
C26 .17354(9) .5173(6) .2353(3) 3.20(10)
C261 .17120(10) .6183(7) .1754(4) 4.0(2)
C262 .18740(10) .7466(9) .0893(5) 7.5(2)
C27 .19098(9) .4915(6) .2991(3) 3.30(10)
C271 .21140(10) .5681(7) .3215(4) 4.3(2)
C272 .23440(10) .6611(9) .4308(5) 7.4(2)
C28 .14830(10) .2739(7) .3395(3) 3.90(10)
C281 .12590(10) .2484(8) .2938(4) 4.9(2)
